data_7718194
loop_
_publ_author_name
'Zinke, Julian'
'Bruhn, Clemens'
'Demeshko, Serhiy'
'Siemeling, Ulrich'

_publ_section_title
;
 The &#x201C;pogo stick&#x201D; complex [FeCp*{N(SiMe3)2}]: spin state
 properties, adduct formation with Lewis bases, and reactivity towards
 weakly Br\/onsted acidic protonated NHCs
;
_journal_issue 14
_journal_name_full 'Dalton Transactions'
_journal_page_first 5812
_journal_page_last 5828
_journal_paper_doi 10.1039/D5DT00300H
_journal_volume 54
_journal_year 2025
_chemical_formula_moiety 'C41 H49 Cl Fe2 N2'
_chemical_formula_sum 'C41 H49 Cl Fe2 N2'
_chemical_formula_weight 716.97
_space_group_crystal_system orthorhombic
_space_group_IT_number 62
_space_group_name_Hall '-P 2ac 2n'
_space_group_name_H-M_alt 'P n m a'
_atom_sites_solution_hydrogens mixed
_atom_sites_solution_primary dual
_audit_creation_date 2024-08-07
_audit_creation_method
;
Olex2 1.5
(compiled 2024.02.16 svn.r378c4104 for OlexSys, GUI svn.r6928)
;
_audit_update_record
;
2025-02-05 deposited with the CCDC.	2025-03-03 downloaded from the CCDC.
;
_cell_angle_alpha 90
_cell_angle_beta 90
_cell_angle_gamma 90
_cell_formula_units_Z 4
_cell_length_a 16.928(2)
_cell_length_b 20.7331(15)
_cell_length_c 10.0628(11)
_cell_measurement_reflns_used 12318
_cell_measurement_temperature 100(2)
_cell_measurement_theta_max 70.96
_cell_measurement_theta_min 4.26
_cell_volume 3531.7(6)
_computing_cell_refinement 'X-Area Recipe 1.36.0.0 (STOE, 2020)'
_computing_data_collection 'X-Area Pilatus3_SV 1.31.170.0 (STOE, 2020)'
_computing_data_reduction
;
X-Area Integrate 1.78.3.0 (STOE, 2020)
X-Area LANA 1.83.8.0 (STOE, 2020)
;
_computing_molecular_graphics 'Olex2 1.5 (Dolomanov et al., 2009)'
_computing_publication_material 'Olex2 1.5 (Dolomanov et al., 2009)'
_computing_structure_refinement 'SHELXL 2019/3 (Sheldrick, 2015)'
_computing_structure_solution 'SHELXT  (Sheldrick, 2015)'
_diffrn_ambient_temperature 100(2)
_diffrn_detector Pilatus200K
_diffrn_detector_area_resol_mean 5.81
_diffrn_detector_type 'DECTRIS PILATUS 200K'
_diffrn_measured_fraction_theta_full 0.994
_diffrn_measured_fraction_theta_max 0.967
_diffrn_measurement_details
;
 749 frames, detector distance = 40 mm
;
_diffrn_measurement_device 'Eulerian 4-circle diffractometer'
_diffrn_measurement_device_type 'STOE STADIVARI'
_diffrn_measurement_method 'rotation method, \w scans'
_diffrn_radiation_collimation '1.2 mm, 0.6 diameter'
_diffrn_radiation_monochromator 'Graded multilayer mirror'
_diffrn_radiation_polarisn_norm 0
_diffrn_radiation_probe x-ray
_diffrn_radiation_type CuK\a
_diffrn_radiation_wavelength 1.54186
_diffrn_reflns_av_R_equivalents 0.0718
_diffrn_reflns_av_unetI/netI 0.0508
_diffrn_reflns_Laue_measured_fraction_full 0.994
_diffrn_reflns_Laue_measured_fraction_max 0.967
_diffrn_reflns_limit_h_max 20
_diffrn_reflns_limit_h_min -20
_diffrn_reflns_limit_k_max 24
_diffrn_reflns_limit_k_min -11
_diffrn_reflns_limit_l_max 11
_diffrn_reflns_limit_l_min -12
_diffrn_reflns_number 11672
_diffrn_reflns_point_group_measured_fraction_full 0.994
_diffrn_reflns_point_group_measured_fraction_max 0.967
_diffrn_reflns_theta_full 67.686
_diffrn_reflns_theta_max 71.318
_diffrn_reflns_theta_min 4.265
_diffrn_source Cu-Genix
_diffrn_source_current 0.600
_diffrn_source_power 0.030
_diffrn_source_target Cu
_diffrn_source_type 'Genix Cu 3D HF'
_diffrn_source_voltage 50
_exptl_absorpt_coefficient_mu 7.510
_exptl_absorpt_correction_T_max 1.0000
_exptl_absorpt_correction_T_min 0.2135
_exptl_absorpt_correction_type multi-scan
_exptl_absorpt_process_details
;
STOE X-Red32, absorption correction by Gaussian integration, analogous to
P. Coppens, "The Evaluation of Absorption and Extinction in Single-Crystal
Structure Analysis", published in: F. R. Ahmed (Editor), "Crystallographic
Computing", Munksgaard, Copenhagen (1970), 255 - 270. Afterwards scaling of
reflection intensities was performed within STOE LANA. J. Koziskova, F. Hahn,
J. Richter, J. Kozisek, Acta Chimica Slovaca, vol. 9, no. 2, 2016, pp. 136-140.
;
_exptl_crystal_colour yellow
_exptl_crystal_colour_primary yellow
_exptl_crystal_density_diffrn 1.348
_exptl_crystal_density_method 'not measured'
_exptl_crystal_description block
_exptl_crystal_F_000 1512
_exptl_crystal_size_max 0.09
_exptl_crystal_size_mid 0.06
_exptl_crystal_size_min 0.05
_refine_diff_density_max 1.202
_refine_diff_density_min -0.490
_refine_diff_density_rms 0.108
_refine_ls_extinction_method none
_refine_ls_goodness_of_fit_ref 1.027
_refine_ls_hydrogen_treatment mixed
_refine_ls_matrix_type full
_refine_ls_number_parameters 227
_refine_ls_number_reflns 3429
_refine_ls_number_restraints 3
_refine_ls_restrained_S_all 1.026
_refine_ls_R_factor_all 0.0890
_refine_ls_R_factor_gt 0.0692
_refine_ls_shift/su_max 0.001
_refine_ls_shift/su_mean 0.000
_refine_ls_structure_factor_coef Fsqd
_refine_ls_weighting_details 'w=1/[\s^2^(Fo^2^)+(0.1208P)^2^+4.1431P] where P=(Fo^2^+2Fc^2^)/3'
_refine_ls_weighting_scheme calc
_refine_ls_wR_factor_gt 0.1736
_refine_ls_wR_factor_ref 0.1924
_reflns_Friedel_coverage 0.000
_reflns_number_gt 2679
_reflns_number_total 3429
_reflns_threshold_expression 'I > 2\s(I)'
_cod_data_source_file d5dt00300h2.cif
_cod_data_source_block sv1043
_cod_depositor_comments 'Adding full bibliography for 7718189--7718202.cif.'
_cod_original_cell_volume 3531.7(7)
_cod_database_code 7718194
_shelx_shelxl_version_number 2019/3
_shelx_space_group_comment
;
The symmetry employed for this shelxl refinement is uniquely defined
by the following loop, which should always be used as a source of
symmetry information in preference to the above space-group names.
They are only intended as comments.
;
_shelx_estimated_absorpt_t_max 0.705
_shelx_estimated_absorpt_t_min 0.551
_olex2_refinement_description
;
1. Fixed Uiso
 At 1.2 times of:
  All C(H) groups, {H7A,H7B} of C7
 At 1.5 times of:
  All C(H,H,H) groups, {H20A,H20B} of C20
2. Restrained distances
 C20-H20A = C20-H20B
 0.95 with sigma of 0.02
 H20A-H20B
 1.55 with sigma of 0.02
3.a Secondary CH2 refined with riding coordinates:
 C7(H7A,H7B)
3.b Aromatic/amide H refined with riding coordinates:
 C3(H3), C4(H4), C5(H5), C6(H6), C10(H10), C12(H12)
3.c Idealised Me refined as rotating group:
 C14(H14A,H14B,H14C), C15(H15A,H15B,H15C), C16(H16A,H16B,H16C), C21(H21A,H21B,
 H21C), C22(H22A,H22B,H22C)
;
_olex2_submission_special_instructions 'No special instructions were received'

loop_
_space_group_symop_operation_xyz
'x, y, z'
'-x+1/2, -y, z+1/2'
'-x, y+1/2, -z'
'x+1/2, -y+1/2, -z+1/2'
'-x, -y, -z'
'x-1/2, y, -z-1/2'
'x, -y-1/2, z'
'-x-1/2, y-1/2, z-1/2'

loop_
_atom_site_label
_atom_site_type_symbol
_atom_site_fract_x
_atom_site_fract_y
_atom_site_fract_z
_atom_site_U_iso_or_equiv
_atom_site_adp_type
_atom_site_occupancy
_atom_site_site_symmetry_order
_atom_site_calc_flag
_atom_site_refinement_flags_posn
_atom_site_refinement_flags_adp
_atom_site_refinement_flags_occupancy
_atom_site_disorder_assembly
_atom_site_disorder_group
Fe1 Fe 0.76660(5) 0.250000 0.36871(8) 0.0318(3) Uani 1 2 d S T P . .
Cl1 Cl 0.46509(8) 0.250000 0.78090(14) 0.0400(4) Uani 1 2 d S T P . .
N1 N 0.6601(2) 0.30709(16) 0.5763(3) 0.0331(8) Uani 1 1 d . . . . .
C1 C 0.6412(3) 0.250000 0.6341(5) 0.0311(12) Uani 1 2 d S T P . .
Fe2 Fe 0.59689(5) 0.250000 0.81534(9) 0.0332(3) Uani 1 2 d S T P . .
C2 C 0.7149(3) 0.3191(2) 0.4699(4) 0.0330(9) Uani 1 1 d . . . . .
C3 C 0.7980(3) 0.3262(2) 0.4819(4) 0.0375(9) Uani 1 1 d . . . . .
H3 H 0.827528 0.325215 0.562234 0.045 Uiso 1 1 calc R U . . .
C4 C 0.8293(3) 0.3351(2) 0.3512(5) 0.0410(10) Uani 1 1 d . . . . .
H4 H 0.883455 0.340370 0.329296 0.049 Uiso 1 1 calc R U . . .
C5 C 0.7655(3) 0.3346(2) 0.2599(5) 0.0414(10) Uani 1 1 d . . . . .
H5 H 0.769747 0.339435 0.166243 0.050 Uiso 1 1 calc R U . . .
C6 C 0.6942(3) 0.3258(2) 0.3317(4) 0.0387(10) Uani 1 1 d . . . . .
H6 H 0.642421 0.324448 0.295435 0.046 Uiso 1 1 calc R U . . .
C7 C 0.6243(3) 0.3663(2) 0.6338(4) 0.0371(10) Uani 1 1 d . . . . .
H7A H 0.662299 0.386503 0.695888 0.045 Uiso 1 1 calc R U . . .
H7B H 0.576493 0.354441 0.684907 0.045 Uiso 1 1 calc R U . . .
C8 C 0.6020(3) 0.4147(2) 0.5268(4) 0.0366(9) Uani 1 1 d . . . . .
C9 C 0.6495(3) 0.4684(2) 0.5017(5) 0.0418(10) Uani 1 1 d . . . . .
C10 C 0.6295(3) 0.5090(2) 0.3961(5) 0.0481(12) Uani 1 1 d . . . . .
H10 H 0.662082 0.545302 0.378314 0.058 Uiso 1 1 calc R U . . .
C11 C 0.5645(3) 0.4984(2) 0.3165(5) 0.0456(11) Uani 1 1 d . . . . .
C12 C 0.5174(3) 0.4455(2) 0.3447(5) 0.0409(10) Uani 1 1 d . . . . .
H12 H 0.471806 0.437930 0.291952 0.049 Uiso 1 1 calc R U . . .
C13 C 0.5347(3) 0.4033(2) 0.4478(4) 0.0355(9) Uani 1 1 d . . . . .
C14 C 0.7211(3) 0.4847(3) 0.5852(6) 0.0579(14) Uani 1 1 d . . . . .
H14A H 0.704578 0.492584 0.677086 0.087 Uiso 1 1 calc R U . . .
H14B H 0.746635 0.523388 0.549578 0.087 Uiso 1 1 calc R U . . .
H14C H 0.758368 0.448528 0.582933 0.087 Uiso 1 1 calc R U . . .
C15 C 0.5458(4) 0.5424(3) 0.1997(5) 0.0596(15) Uani 1 1 d . . . . .
H15A H 0.582058 0.532987 0.126217 0.089 Uiso 1 1 calc R U . . .
H15B H 0.552080 0.587483 0.226922 0.089 Uiso 1 1 calc R U . . .
H15C H 0.491306 0.535064 0.170571 0.089 Uiso 1 1 calc R U . . .
C16 C 0.4817(3) 0.3462(2) 0.4716(5) 0.0441(11) Uani 1 1 d . . . . .
H16A H 0.464615 0.345958 0.564668 0.066 Uiso 1 1 calc R U . . .
H16B H 0.510640 0.306396 0.452180 0.066 Uiso 1 1 calc R U . . .
H16C H 0.435373 0.349181 0.413578 0.066 Uiso 1 1 calc R U . . .
C17 C 0.5885(4) 0.250000 1.0333(6) 0.0431(16) Uani 1 2 d S T P . .
C18 C 0.6302(3) 0.3059(2) 0.9930(4) 0.0421(11) Uani 1 1 d . . . . .
C19 C 0.6976(3) 0.2848(2) 0.9201(4) 0.0374(9) Uani 1 1 d . . . . .
C21 C 0.6066(4) 0.3740(3) 1.0179(6) 0.0721(19) Uani 1 1 d . . . . .
H21A H 0.631125 0.401974 0.951095 0.108 Uiso 1 1 calc R U . . .
H21B H 0.624192 0.387011 1.106677 0.108 Uiso 1 1 calc R U . . .
H21C H 0.549008 0.377793 1.012151 0.108 Uiso 1 1 calc R U . . .
C22 C 0.7650(3) 0.3245(3) 0.8702(5) 0.0555(14) Uani 1 1 d . . . . .
H22A H 0.809742 0.320610 0.931463 0.083 Uiso 1 1 calc R U . . .
H22B H 0.748742 0.369762 0.864332 0.083 Uiso 1 1 calc R U . . .
H22C H 0.780755 0.309133 0.781947 0.083 Uiso 1 1 calc R U . . .
C20 C 0.5148(5) 0.250000 1.1146(8) 0.073(3) Uani 1 2 d DS T P . .
H20A H 0.468(4) 0.250000 1.062(10) 0.109 Uiso 1 2 d DS U P . .
H20B H 0.523(3) 0.2936(15) 1.142(8) 0.109 Uiso 1 1 d D U . . .

loop_
_atom_site_aniso_label
_atom_site_aniso_U_11
_atom_site_aniso_U_22
_atom_site_aniso_U_33
_atom_site_aniso_U_23
_atom_site_aniso_U_13
_atom_site_aniso_U_12
Fe1 0.0330(5) 0.0390(5) 0.0234(5) 0.000 0.0012(4) 0.000
Cl1 0.0337(7) 0.0571(9) 0.0292(7) 0.000 -0.0016(6) 0.000
N1 0.0357(18) 0.0381(19) 0.0253(17) 0.0003(13) 0.0024(14) 0.0030(14)
C1 0.028(3) 0.039(3) 0.025(3) 0.000 -0.005(2) 0.000
Fe2 0.0326(5) 0.0444(6) 0.0226(5) 0.000 -0.0004(4) 0.000
C2 0.039(2) 0.035(2) 0.0249(19) 0.0028(15) 0.0052(17) -0.0007(17)
C3 0.039(2) 0.041(2) 0.032(2) -0.0023(18) -0.0012(18) -0.0030(18)
C4 0.041(2) 0.039(2) 0.042(3) 0.0031(19) 0.004(2) -0.0035(19)
C5 0.049(3) 0.047(3) 0.027(2) 0.0066(19) 0.0045(19) 0.005(2)
C6 0.040(2) 0.046(2) 0.030(2) 0.0023(18) -0.0026(18) 0.0082(19)
C7 0.044(2) 0.035(2) 0.032(2) -0.0031(17) 0.0010(18) 0.0016(18)
C8 0.040(2) 0.039(2) 0.031(2) -0.0018(18) 0.0035(18) 0.0052(18)
C9 0.044(3) 0.038(2) 0.044(3) -0.0034(19) 0.002(2) 0.0002(18)
C10 0.054(3) 0.040(3) 0.051(3) 0.003(2) 0.007(2) 0.005(2)
C11 0.058(3) 0.038(2) 0.041(3) 0.0038(18) 0.008(2) 0.012(2)
C12 0.043(3) 0.044(3) 0.036(2) 0.0007(19) -0.0002(19) 0.0080(19)
C13 0.041(2) 0.037(2) 0.028(2) -0.0022(16) 0.0012(17) 0.0053(18)
C14 0.051(3) 0.048(3) 0.074(4) 0.001(3) -0.014(3) -0.003(2)
C15 0.074(4) 0.058(3) 0.047(3) 0.017(2) 0.008(3) 0.019(3)
C16 0.041(3) 0.055(3) 0.036(2) 0.001(2) -0.0034(19) -0.002(2)
C17 0.037(3) 0.073(5) 0.019(3) 0.000 -0.006(2) 0.000
C18 0.046(3) 0.055(3) 0.025(2) -0.0083(18) -0.0092(19) 0.010(2)
C19 0.039(2) 0.048(2) 0.0250(19) 0.0042(18) -0.0048(17) -0.0025(19)
C21 0.111(5) 0.070(4) 0.035(3) -0.012(3) -0.021(3) 0.039(4)
C22 0.052(3) 0.071(4) 0.043(3) 0.010(2) -0.013(2) -0.022(3)
C20 0.048(5) 0.140(9) 0.030(4) 0.000 0.005(3) 0.000

loop_
_atom_type_symbol
_atom_type_description
_atom_type_scat_dispersion_real
_atom_type_scat_dispersion_imag
_atom_type_scat_source
C C 0.0181 0.0091 'International Tables Vol C Tables 4.2.6.8 and 6.1.1.4'
H H 0.0000 0.0000 'International Tables Vol C Tables 4.2.6.8 and 6.1.1.4'
Cl Cl 0.3639 0.7018 'International Tables Vol C Tables 4.2.6.8 and 6.1.1.4'
Fe Fe -1.1336 3.1974 'International Tables Vol C Tables 4.2.6.8 and 6.1.1.4'
N N 0.0311 0.0180 'International Tables Vol C Tables 4.2.6.8 and 6.1.1.4'

loop_
_exptl_crystal_face_index_h
_exptl_crystal_face_index_k
_exptl_crystal_face_index_l
_exptl_crystal_face_perp_dist
2 1 8 0.0220
-2 -1 -9 0.0340
0 1 0 0.0410
0 -1 0 0.0490
-9 1 1 0.0290
8 0 -1 0.0200

loop_
_geom_angle_atom_site_label_1
_geom_angle_atom_site_label_2
_geom_angle_atom_site_label_3
_geom_angle
_geom_angle_site_symmetry_1
_geom_angle_site_symmetry_3
_geom_angle_publ_flag
C2 Fe1 C2 93.7(2) 7_565 . ?
C2 Fe1 C3 41.77(18) . . ?
C2 Fe1 C3 113.33(18) . 7_565 ?
C2 Fe1 C3 113.33(18) 7_565 . ?
C2 Fe1 C3 41.77(18) 7_565 7_565 ?
C2 Fe1 C4 69.52(18) 7_565 7_565 ?
C2 Fe1 C4 153.66(18) 7_565 . ?
C2 Fe1 C4 153.67(18) . 7_565 ?
C2 Fe1 C4 69.52(18) . . ?
C2 Fe1 C5 152.78(18) 7_565 . ?
C2 Fe1 C5 152.79(18) . 7_565 ?
C2 Fe1 C5 69.61(17) 7_565 7_565 ?
C2 Fe1 C5 69.60(17) . . ?
C2 Fe1 C6 113.02(19) . 7_565 ?
C2 Fe1 C6 42.27(17) 7_565 7_565 ?
C2 Fe1 C6 113.02(19) 7_565 . ?
C2 Fe1 C6 42.27(17) . . ?
C3 Fe1 C3 103.0(3) . 7_565 ?
C3 Fe1 C4 125.51(19) 7_565 . ?
C3 Fe1 C4 125.51(19) . 7_565 ?
C3 Fe1 C4 40.95(18) . . ?
C3 Fe1 C4 40.95(18) 7_565 7_565 ?
C3 Fe1 C5 164.77(19) . 7_565 ?
C3 Fe1 C5 68.76(18) . . ?
C3 Fe1 C5 164.77(19) 7_565 . ?
C3 Fe1 C5 68.76(18) 7_565 7_565 ?
C3 Fe1 C6 150.39(18) 7_565 . ?
C3 Fe1 C6 69.92(18) 7_565 7_565 ?
C3 Fe1 C6 150.39(18) . 7_565 ?
C3 Fe1 C6 69.92(18) . . ?
C4 Fe1 C4 117.3(3) 7_565 . ?
C4 Fe1 C5 40.12(19) 7_565 7_565 ?
C4 Fe1 C5 40.13(19) . . ?
C4 Fe1 C5 133.15(19) 7_565 . ?
C4 Fe1 C5 133.14(19) . 7_565 ?
C5 Fe1 C5 116.0(3) 7_565 . ?
C6 Fe1 C4 163.05(19) 7_565 . ?
C6 Fe1 C4 163.05(19) . 7_565 ?
C6 Fe1 C4 68.47(19) . . ?
C6 Fe1 C4 68.47(19) 7_565 7_565 ?
C6 Fe1 C5 123.68(19) . 7_565 ?
C6 Fe1 C5 40.52(18) . . ?
C6 Fe1 C5 40.52(18) 7_565 7_565 ?
C6 Fe1 C5 123.68(19) 7_565 . ?
C6 Fe1 C6 101.6(3) . 7_565 ?
C1 N1 C2 128.5(4) . . ?
C1 N1 C7 117.2(4) . . ?
C2 N1 C7 114.2(3) . . ?
N1 C1 N1 121.4(5) 7_565 . ?
N1 C1 Fe2 119.1(2) 7_565 . ?
N1 C1 Fe2 119.1(2) . . ?
C1 Fe2 Cl1 103.50(17) . . ?
C1 Fe2 C17 161.4(2) . . ?
C1 Fe2 C18 130.79(18) . 7_565 ?
C1 Fe2 C18 130.79(18) . . ?
C1 Fe2 C19 98.83(19) . . ?
C1 Fe2 C19 98.84(19) . 7_565 ?
C17 Fe2 Cl1 95.13(18) . . ?
C17 Fe2 C18 37.52(16) . . ?
C17 Fe2 C18 37.53(16) . 7_565 ?
C18 Fe2 Cl1 112.16(13) 7_565 . ?
C18 Fe2 Cl1 112.16(13) . . ?
C18 Fe2 C18 63.4(3) . 7_565 ?
C19 Fe2 Cl1 150.09(13) 7_565 . ?
C19 Fe2 Cl1 150.09(13) . . ?
C19 Fe2 C17 63.76(19) . . ?
C19 Fe2 C17 63.76(19) 7_565 . ?
C19 Fe2 C18 64.66(17) 7_565 . ?
C19 Fe2 C18 64.66(17) . 7_565 ?
C19 Fe2 C18 38.37(17) . . ?
C19 Fe2 C18 38.37(17) 7_565 7_565 ?
C19 Fe2 C19 39.6(2) . 7_565 ?
N1 C2 Fe1 123.2(3) . . ?
N1 C2 C6 125.4(4) . . ?
C3 C2 Fe1 71.2(2) . . ?
C3 C2 N1 126.4(4) . . ?
C3 C2 C6 108.3(4) . . ?
C6 C2 Fe1 71.2(2) . . ?
Fe1 C3 H3 127.0 . . ?
C2 C3 Fe1 67.0(2) . . ?
C2 C3 H3 126.2 . . ?
C2 C3 C4 107.5(4) . . ?
C4 C3 Fe1 71.3(3) . . ?
C4 C3 H3 126.2 . . ?
Fe1 C4 H4 127.9 . . ?
C3 C4 Fe1 67.8(2) . . ?
C3 C4 H4 125.8 . . ?
C5 C4 Fe1 70.0(3) . . ?
C5 C4 C3 108.3(4) . . ?
C5 C4 H4 125.8 . . ?
Fe1 C5 H5 127.9 . . ?
C4 C5 Fe1 69.8(3) . . ?
C4 C5 H5 125.7 . . ?
C4 C5 C6 108.5(4) . . ?
C6 C5 Fe1 68.2(3) . . ?
C6 C5 H5 125.7 . . ?
Fe1 C6 H6 127.3 . . ?
C2 C6 Fe1 66.5(2) . . ?
C2 C6 H6 126.3 . . ?
C5 C6 Fe1 71.3(3) . . ?
C5 C6 C2 107.3(4) . . ?
C5 C6 H6 126.3 . . ?
N1 C7 H7A 109.3 . . ?
N1 C7 H7B 109.3 . . ?
N1 C7 C8 111.8(3) . . ?
H7A C7 H7B 107.9 . . ?
C8 C7 H7A 109.3 . . ?
C8 C7 H7B 109.3 . . ?
C9 C8 C7 120.8(4) . . ?
C9 C8 C13 119.8(4) . . ?
C13 C8 C7 119.3(4) . . ?
C8 C9 C10 118.7(4) . . ?
C8 C9 C14 122.5(4) . . ?
C10 C9 C14 118.8(4) . . ?
C9 C10 H10 118.7 . . ?
C11 C10 C9 122.6(5) . . ?
C11 C10 H10 118.7 . . ?
C10 C11 C12 117.8(4) . . ?
C10 C11 C15 121.2(5) . . ?
C12 C11 C15 120.9(5) . . ?
C11 C12 H12 119.0 . . ?
C11 C12 C13 122.1(5) . . ?
C13 C12 H12 119.0 . . ?
C8 C13 C16 121.6(4) . . ?
C12 C13 C8 119.1(4) . . ?
C12 C13 C16 119.3(4) . . ?
C9 C14 H14A 109.5 . . ?
C9 C14 H14B 109.5 . . ?
C9 C14 H14C 109.5 . . ?
H14A C14 H14B 109.5 . . ?
H14A C14 H14C 109.5 . . ?
H14B C14 H14C 109.5 . . ?
C11 C15 H15A 109.5 . . ?
C11 C15 H15B 109.5 . . ?
C11 C15 H15C 109.5 . . ?
H15A C15 H15B 109.5 . . ?
H15A C15 H15C 109.5 . . ?
H15B C15 H15C 109.5 . . ?
C13 C16 H16A 109.5 . . ?
C13 C16 H16B 109.5 . . ?
C13 C16 H16C 109.5 . . ?
H16A C16 H16B 109.5 . . ?
H16A C16 H16C 109.5 . . ?
H16B C16 H16C 109.5 . . ?
C18 C17 Fe2 71.5(3) 7_565 . ?
C18 C17 Fe2 71.5(3) . . ?
C18 C17 C18 109.9(6) . 7_565 ?
C18 C17 C20 125.0(3) . . ?
C18 C17 C20 125.0(3) 7_565 . ?
C20 C17 Fe2 127.0(5) . . ?
C17 C18 Fe2 71.0(3) . . ?
C17 C18 C19 107.2(4) . . ?
C17 C18 C21 126.5(5) . . ?
C19 C18 Fe2 68.0(2) . . ?
C19 C18 C21 126.3(5) . . ?
C21 C18 Fe2 124.5(3) . . ?
C18 C19 Fe2 73.6(3) . . ?
C18 C19 C19 107.9(3) . 7_565 ?
C18 C19 C22 128.0(5) . . ?
C19 C19 Fe2 70.21(12) 7_565 . ?
C19 C19 C22 123.4(3) 7_565 . ?
C22 C19 Fe2 129.2(3) . . ?
C18 C21 H21A 109.5 . . ?
C18 C21 H21B 109.5 . . ?
C18 C21 H21C 109.5 . . ?
H21A C21 H21B 109.5 . . ?
H21A C21 H21C 109.5 . . ?
H21B C21 H21C 109.5 . . ?
C19 C22 H22A 109.5 . . ?
C19 C22 H22B 109.5 . . ?
C19 C22 H22C 109.5 . . ?
H22A C22 H22B 109.5 . . ?
H22A C22 H22C 109.5 . . ?
H22B C22 H22C 109.5 . . ?
C17 C20 H20A 113(7) . . ?
C17 C20 H20B 92(5) . . ?
C17 C20 H20B 92(5) . 7_565 ?
H20A C20 H20B 106(3) . . ?
H20A C20 H20B 106(3) . 7_565 ?
H20B C20 H20B 142(8) . 7_565 ?

loop_
_geom_bond_atom_site_label_1
_geom_bond_atom_site_label_2
_geom_bond_distance
_geom_bond_site_symmetry_2
_geom_bond_publ_flag
Fe1 C2 1.964(4) 7_565 ?
Fe1 C2 1.964(4) . ?
Fe1 C3 2.019(4) . ?
Fe1 C3 2.019(4) 7_565 ?
Fe1 C4 2.066(5) 7_565 ?
Fe1 C4 2.066(5) . ?
Fe1 C5 2.068(5) 7_565 ?
Fe1 C5 2.068(5) . ?
Fe1 C6 2.027(4) . ?
Fe1 C6 2.027(4) 7_565 ?
Cl1 Fe2 2.2578(17) . ?
N1 C1 1.357(4) . ?
N1 C2 1.438(5) . ?
N1 C7 1.486(5) . ?
C1 Fe2 1.972(6) . ?
Fe2 C17 2.198(6) . ?
Fe2 C18 2.204(4) 7_565 ?
Fe2 C18 2.204(4) . ?
Fe2 C19 2.130(4) . ?
Fe2 C19 2.130(4) 7_565 ?
C2 C3 1.421(6) . ?
C2 C6 1.440(6) . ?
C3 H3 0.9500 . ?
C3 C4 1.429(6) . ?
C4 H4 0.9500 . ?
C4 C5 1.418(7) . ?
C5 H5 0.9500 . ?
C5 C6 1.418(7) . ?
C6 H6 0.9500 . ?
C7 H7A 0.9900 . ?
C7 H7B 0.9900 . ?
C7 C8 1.518(6) . ?
C8 C9 1.396(6) . ?
C8 C13 1.410(6) . ?
C9 C10 1.397(7) . ?
C9 C14 1.513(7) . ?
C10 H10 0.9500 . ?
C10 C11 1.379(8) . ?
C11 C12 1.385(7) . ?
C11 C15 1.522(6) . ?
C12 H12 0.9500 . ?
C12 C13 1.389(6) . ?
C13 C16 1.503(6) . ?
C14 H14A 0.9800 . ?
C14 H14B 0.9800 . ?
C14 H14C 0.9800 . ?
C15 H15A 0.9800 . ?
C15 H15B 0.9800 . ?
C15 H15C 0.9800 . ?
C16 H16A 0.9800 . ?
C16 H16B 0.9800 . ?
C16 H16C 0.9800 . ?
C17 C18 1.416(6) 7_565 ?
C17 C18 1.416(6) . ?
C17 C20 1.492(11) . ?
C18 C19 1.426(6) . ?
C18 C21 1.488(7) . ?
C19 C19 1.442(9) 7_565 ?
C19 C22 1.494(7) . ?
C21 H21A 0.9800 . ?
C21 H21B 0.9800 . ?
C21 H21C 0.9800 . ?
C22 H22A 0.9800 . ?
C22 H22B 0.9800 . ?
C22 H22C 0.9800 . ?
C20 H20A 0.96(2) . ?
C20 H20B 0.956(19) . ?
C20 H20B 0.956(19) 7_565 ?

loop_
_geom_torsion_atom_site_label_1
_geom_torsion_atom_site_label_2
_geom_torsion_atom_site_label_3
_geom_torsion_atom_site_label_4
_geom_torsion
_geom_torsion_site_symmetry_1
_geom_torsion_site_symmetry_2
_geom_torsion_site_symmetry_3
_geom_torsion_site_symmetry_4
_geom_torsion_publ_flag
Fe1 C2 C3 C4 60.0(3) . . . . ?
Fe1 C2 C6 C5 -59.9(3) . . . . ?
Fe1 C3 C4 C5 58.4(3) . . . . ?
Fe1 C4 C5 C6 57.2(3) . . . . ?
Fe1 C5 C6 C2 56.9(3) . . . . ?
N1 C2 C3 Fe1 117.8(4) . . . . ?
N1 C2 C3 C4 177.9(4) . . . . ?
N1 C2 C6 Fe1 -117.8(4) . . . . ?
N1 C2 C6 C5 -177.8(4) . . . . ?
N1 C7 C8 C9 -101.9(5) . . . . ?
N1 C7 C8 C13 75.0(5) . . . . ?
C1 N1 C2 Fe1 7.6(6) . . . . ?
C1 N1 C2 C3 -82.6(6) . . . . ?
C1 N1 C2 C6 97.1(6) . . . . ?
C1 N1 C7 C8 -142.1(4) . . . . ?
Fe2 C17 C18 C19 -58.6(3) . . . . ?
Fe2 C17 C18 C21 119.4(5) . . . . ?
Fe2 C18 C19 C19 -62.25(12) . . . 7_565 ?
Fe2 C18 C19 C22 127.3(4) . . . . ?
C2 N1 C1 N1 -15.2(9) . . . 7_565 ?
C2 N1 C1 Fe2 157.3(3) . . . . ?
C2 N1 C7 C8 41.6(5) . . . . ?
C2 C3 C4 Fe1 -57.4(3) . . . . ?
C2 C3 C4 C5 1.0(5) . . . . ?
C3 C2 C6 Fe1 61.9(3) . . . . ?
C3 C2 C6 C5 2.0(5) . . . . ?
C3 C4 C5 Fe1 -57.0(3) . . . . ?
C3 C4 C5 C6 0.2(5) . . . . ?
C4 C5 C6 Fe1 -58.3(3) . . . . ?
C4 C5 C6 C2 -1.4(5) . . . . ?
C6 C2 C3 Fe1 -61.9(3) . . . . ?
C6 C2 C3 C4 -1.9(5) . . . . ?
C7 N1 C1 N1 169.0(4) . . . 7_565 ?
C7 N1 C1 Fe2 -18.5(6) . . . . ?
C7 N1 C2 Fe1 -176.5(3) . . . . ?
C7 N1 C2 C3 93.3(5) . . . . ?
C7 N1 C2 C6 -87.0(5) . . . . ?
C7 C8 C9 C10 175.5(4) . . . . ?
C7 C8 C9 C14 -5.1(7) . . . . ?
C7 C8 C13 C12 -176.0(4) . . . . ?
C7 C8 C13 C16 3.4(6) . . . . ?
C8 C9 C10 C11 0.6(7) . . . . ?
C9 C8 C13 C12 0.9(6) . . . . ?
C9 C8 C13 C16 -179.7(4) . . . . ?
C9 C10 C11 C12 0.6(7) . . . . ?
C9 C10 C11 C15 -178.2(5) . . . . ?
C10 C11 C12 C13 -1.1(7) . . . . ?
C11 C12 C13 C8 0.4(7) . . . . ?
C11 C12 C13 C16 -179.0(4) . . . . ?
C13 C8 C9 C10 -1.4(6) . . . . ?
C13 C8 C9 C14 178.1(4) . . . . ?
C14 C9 C10 C11 -178.8(5) . . . . ?
C15 C11 C12 C13 177.6(4) . . . . ?
C17 C18 C19 Fe2 60.5(3) . . . . ?
C17 C18 C19 C19 -1.7(4) . . . 7_565 ?
C17 C18 C19 C22 -172.2(5) . . . . ?
C18 C17 C18 Fe2 61.5(4) 7_565 . . . ?
C18 C17 C18 C19 2.8(7) 7_565 . . . ?
C18 C17 C18 C21 -179.1(3) 7_565 . . . ?
C21 C18 C19 Fe2 -117.5(5) . . . . ?
C21 C18 C19 C19 -179.7(4) . . . 7_565 ?
C21 C18 C19 C22 9.8(7) . . . . ?
C20 C17 C18 Fe2 -122.7(6) . . . . ?
C20 C17 C18 C19 178.7(6) . . . . ?
C20 C17 C18 C21 -3.3(9) . . . . ?
